data_2229773
loop_
_publ_author_name
'Wang, Feng-Lei'
'Yuan, Rong-Xin'
'Xie, Ji-Min'

_publ_section_title
;
 4-[2-(Hydrogen phosphonato)-2-hydroxy-2-phosphonoethyl]pyridinium
;
_journal_coeditor_code NG5136
_journal_issue 4
_journal_name_full 'Acta Crystallographica Section E'
_journal_page_first o1025
_journal_paper_doi 10.1107/S1600536811011408
_journal_volume 67
_journal_year 2011
_chemical_formula_iupac 'C7 H11 N O7 P2'
_chemical_formula_moiety 'C7 H11 N O7 P2'
_chemical_formula_sum 'C7 H11 N O7 P2'
_chemical_formula_weight 283.11
_chemical_name_systematic
;
4-[2-(Hydrogen phosphonato)-2-hydroxy-2-phosphonoethyl]pyridinium
;
_space_group_IT_number 14
_symmetry_cell_setting monoclinic
_symmetry_space_group_name_Hall '-P 2yn'
_symmetry_space_group_name_H-M 'P 1 21/n 1'
_atom_sites_solution_hydrogens geom
_atom_sites_solution_primary direct
_atom_sites_solution_secondary difmap
_audit_creation_method SHELXL-97
_cell_angle_alpha 90.00
_cell_angle_beta 94.87(3)
_cell_angle_gamma 90.00
_cell_formula_units_Z 4
_cell_length_a 10.083(2)
_cell_length_b 9.4713(19)
_cell_length_c 11.708(2)
_cell_measurement_reflns_used 10067
_cell_measurement_temperature 293(2)
_cell_measurement_theta_max 27.565
_cell_measurement_theta_min 3.345
_cell_volume 1114.1(4)
_computing_cell_refinement 'CrystalClear (Rigaku/MSC, 2005)'
_computing_data_collection 'CrystalClear (Rigaku/MSC, 2005)'
_computing_data_reduction 'CrystalClear (Rigaku/MSC, 2005)'
_computing_molecular_graphics 'SHELXTL (Sheldrick, 2008)'
_computing_publication_material 'SHELXTL (Spek, 2009)'
_computing_structure_refinement 'SHELXL97 (Sheldrick, 2008)'
_computing_structure_solution 'SHELXS97 (Sheldrick, 2008)'
_diffrn_ambient_temperature 293(2)
_diffrn_detector_area_resol_mean 13.6612
_diffrn_measured_fraction_theta_full 0.997
_diffrn_measured_fraction_theta_max 0.997
_diffrn_measurement_device_type 'Rigaku Mercury'
_diffrn_measurement_method dtfind.ref
_diffrn_radiation_monochromator graphite
_diffrn_radiation_source 'fine-focus sealed tube'
_diffrn_radiation_type MoK\a
_diffrn_radiation_wavelength 0.71073
_diffrn_reflns_av_R_equivalents 0.0512
_diffrn_reflns_av_sigmaI/netI 0.0407
_diffrn_reflns_limit_h_max 13
_diffrn_reflns_limit_h_min -13
_diffrn_reflns_limit_k_max 12
_diffrn_reflns_limit_k_min -12
_diffrn_reflns_limit_l_max 15
_diffrn_reflns_limit_l_min -15
_diffrn_reflns_number 11137
_diffrn_reflns_theta_full 27.48
_diffrn_reflns_theta_max 27.48
_diffrn_reflns_theta_min 3.34
_exptl_absorpt_coefficient_mu 0.415
_exptl_absorpt_correction_T_max 0.92
_exptl_absorpt_correction_T_min 0.880
_exptl_absorpt_correction_type multi-scan
_exptl_absorpt_process_details '(CrystalClear; Rigaku/MSC, 2005)'
_exptl_crystal_colour colorless
_exptl_crystal_density_diffrn 1.688
_exptl_crystal_density_method 'not measured'
_exptl_crystal_description block
_exptl_crystal_F_000 584
_exptl_crystal_size_max 0.3
_exptl_crystal_size_mid 0.25
_exptl_crystal_size_min 0.2
_refine_diff_density_max 0.297
_refine_diff_density_min -0.292
_refine_ls_extinction_method none
_refine_ls_goodness_of_fit_ref 1.019
_refine_ls_hydrogen_treatment mixed
_refine_ls_matrix_type full
_refine_ls_number_parameters 174
_refine_ls_number_reflns 2548
_refine_ls_number_restraints 5
_refine_ls_restrained_S_all 1.019
_refine_ls_R_factor_all 0.0696
_refine_ls_R_factor_gt 0.0510
_refine_ls_shift/su_max 0.000
_refine_ls_shift/su_mean 0.000
_refine_ls_structure_factor_coef Fsqd
_refine_ls_weighting_details 'calc w=1/[\s^2^(Fo^2^)+(0.0537P)^2^+1.1500P] where P=(Fo^2^+2Fc^2^)/3'
_refine_ls_weighting_scheme calc
_refine_ls_wR_factor_gt 0.1090
_refine_ls_wR_factor_ref 0.1172
_reflns_number_gt 2093
_reflns_number_total 2548
_reflns_threshold_expression >2sigma(I)
_cod_data_source_file ng5136.cif
_cod_data_source_block I
_cod_original_sg_symbol_H-M 'P 21/n '
_cod_database_code 2229773
_cod_database_fobs_code 2229773

loop_
_symmetry_equiv_pos_as_xyz
'x, y, z'
'-x+1/2, y+1/2, -z+1/2'
'-x, -y, -z'
'x-1/2, -y-1/2, z-1/2'

loop_
_atom_site_type_symbol
_atom_site_label
_atom_site_fract_x
_atom_site_fract_y
_atom_site_fract_z
_atom_site_U_iso_or_equiv
_atom_site_adp_type
_atom_site_calc_flag
_atom_site_refinement_flags
_atom_site_occupancy
_atom_site_disorder_assembly
_atom_site_disorder_group
P P1 0.66199(6) 0.19546(7) 0.09909(6) 0.01961(18) Uani d . 1 . .
P P2 0.87076(6) 0.20407(7) 0.30954(6) 0.01825(18) Uani d . 1 . .
O O1 0.88791(18) 0.0416(2) 0.12393(16) 0.0229(4) Uani d D 1 . .
H H1A 0.846(3) -0.021(3) 0.151(3) 0.041(10) Uiso d D 1 . .
O O2 0.81307(19) 0.3435(2) 0.34177(16) 0.0277(4) Uani d . 1 . .
O O3 1.01876(18) 0.1862(2) 0.33689(16) 0.0275(5) Uani d . 1 . .
O O4 0.79155(19) 0.0847(2) 0.36597(16) 0.0258(4) Uani d D 1 . .
H H4A 0.827(4) 0.008(3) 0.370(3) 0.059(12) Uiso d D 1 . .
O O5 0.58172(19) 0.0799(2) 0.1556(2) 0.0327(5) Uani d D 1 . .
H H5A 0.613(4) 0.000(2) 0.157(3) 0.069(14) Uiso d D 1 . .
O O6 0.6632(2) 0.1660(2) -0.02975(18) 0.0341(5) Uani d D 1 . .
H H6A 0.619(4) 0.218(4) -0.072(3) 0.059(13) Uiso d D 1 . .
O O7 0.60449(17) 0.33631(19) 0.12698(17) 0.0269(5) Uani d . 1 . .
N N1 1.3345(2) 0.3264(3) 0.1400(2) 0.0362(6) Uani d D 1 . .
H H2A 1.4152(19) 0.334(4) 0.143(3) 0.058(12) Uiso d D 1 . .
C C2 1.2820(3) 0.2028(3) 0.1039(3) 0.0331(7) Uani d . 1 . .
H H2 1.3374 0.1275 0.0894 0.040 Uiso calc R 1 . .
C C3 1.1465(3) 0.1875(3) 0.0883(2) 0.0279(6) Uani d . 1 . .
H H3 1.1097 0.1020 0.0625 0.033 Uiso calc R 1 . .
C C4 1.0641(3) 0.2998(3) 0.1109(2) 0.0221(6) Uani d . 1 . .
C C5 1.1232(3) 0.4260(3) 0.1492(3) 0.0334(7) Uani d . 1 . .
H H5 1.0705 0.5024 0.1662 0.040 Uiso calc R 1 . .
C C6 1.2600(3) 0.4372(4) 0.1618(3) 0.0413(8) Uani d . 1 . .
H H6 1.2999 0.5220 0.1855 0.050 Uiso calc R 1 . .
C C7 0.9147(2) 0.2907(3) 0.0868(2) 0.0234(6) Uani d . 1 . .
H H7A 0.8954 0.2725 0.0055 0.028 Uiso calc R 1 . .
H H7B 0.8777 0.3826 0.1023 0.028 Uiso calc R 1 . .
C C8 0.8396(2) 0.1788(2) 0.1534(2) 0.0166(5) Uani d . 1 . .

loop_
_atom_site_aniso_label
_atom_site_aniso_U_11
_atom_site_aniso_U_22
_atom_site_aniso_U_33
_atom_site_aniso_U_12
_atom_site_aniso_U_13
_atom_site_aniso_U_23
P1 0.0118(3) 0.0169(3) 0.0293(4) 0.0002(3) -0.0028(2) -0.0001(3)
P2 0.0170(3) 0.0162(3) 0.0213(3) 0.0004(3) -0.0001(2) -0.0024(3)
O1 0.0193(9) 0.0172(10) 0.0326(10) 0.0020(8) 0.0050(8) -0.0043(8)
O2 0.0302(10) 0.0183(10) 0.0349(11) 0.0020(8) 0.0048(8) -0.0068(8)
O3 0.0193(10) 0.0355(11) 0.0265(10) 0.0036(8) -0.0060(7) -0.0050(9)
O4 0.0287(11) 0.0186(10) 0.0310(10) 0.0019(8) 0.0082(8) 0.0040(8)
O5 0.0167(10) 0.0234(12) 0.0577(14) -0.0027(8) 0.0011(9) 0.0076(10)
O6 0.0316(11) 0.0390(13) 0.0294(11) 0.0093(10) -0.0116(9) -0.0025(10)
O7 0.0161(9) 0.0177(10) 0.0466(12) 0.0012(8) 0.0018(8) -0.0016(8)
N1 0.0154(12) 0.0549(18) 0.0386(15) -0.0072(12) 0.0046(10) -0.0016(13)
C2 0.0199(14) 0.0435(19) 0.0368(16) 0.0047(13) 0.0074(12) 0.0006(14)
C3 0.0225(14) 0.0300(16) 0.0319(15) -0.0022(12) 0.0060(11) -0.0039(12)
C4 0.0180(13) 0.0260(14) 0.0229(13) -0.0027(11) 0.0051(10) 0.0022(11)
C5 0.0240(15) 0.0265(16) 0.0507(19) -0.0058(12) 0.0094(13) -0.0057(14)
C6 0.0262(16) 0.043(2) 0.055(2) -0.0144(15) 0.0074(14) -0.0112(16)
C7 0.0144(12) 0.0248(14) 0.0311(14) -0.0015(11) 0.0021(10) 0.0059(12)
C8 0.0129(11) 0.0129(12) 0.0236(12) 0.0017(9) -0.0004(9) -0.0007(10)

loop_
_atom_type_symbol
_atom_type_description
_atom_type_scat_dispersion_real
_atom_type_scat_dispersion_imag
_atom_type_scat_source
C C 0.0033 0.0016 'International Tables Vol C Tables 4.2.6.8 and 6.1.1.4'
H H 0.0000 0.0000 'International Tables Vol C Tables 4.2.6.8 and 6.1.1.4'
N N 0.0061 0.0033 'International Tables Vol C Tables 4.2.6.8 and 6.1.1.4'
O O 0.0106 0.0060 'International Tables Vol C Tables 4.2.6.8 and 6.1.1.4'
P P 0.1023 0.0942 'International Tables Vol C Tables 4.2.6.8 and 6.1.1.4'

loop_
_geom_angle_atom_site_label_1
_geom_angle_atom_site_label_2
_geom_angle_atom_site_label_3
_geom_angle_site_symmetry_1
_geom_angle_site_symmetry_3
_geom_angle
_geom_angle_publ_flag
O7 P1 O6 . . 114.23(12) ?
O7 P1 O5 . . 108.10(12) ?
O6 P1 O5 . . 109.93(13) ?
O7 P1 C8 . . 112.34(11) ?
O6 P1 C8 . . 103.49(12) ?
O5 P1 C8 . . 108.59(11) ?
O2 P2 O3 . . 116.23(11) ?
O2 P2 O4 . . 107.85(11) ?
O3 P2 O4 . . 111.15(11) ?
O2 P2 C8 . . 108.99(11) ?
O3 P2 C8 . . 106.16(11) ?
O4 P2 C8 . . 105.97(11) ?
C8 O1 H1A . . 112(2) ?
P2 O4 H4A . . 116(3) ?
P1 O5 H5A . . 117(3) ?
P1 O6 H6A . . 117(3) ?
C6 N1 C2 . . 122.5(3) ?
C6 N1 H2A . . 120(3) ?
C2 N1 H2A . . 117(3) ?
N1 C2 C3 . . 119.8(3) ?
N1 C2 H2 . . 120.1 ?
C3 C2 H2 . . 120.1 ?
C2 C3 C4 . . 119.9(3) ?
C2 C3 H3 . . 120.0 ?
C4 C3 H3 . . 120.0 ?
C3 C4 C5 . . 118.2(2) ?
C3 C4 C7 . . 121.6(2) ?
C5 C4 C7 . . 120.1(2) ?
C6 C5 C4 . . 119.8(3) ?
C6 C5 H5 . . 120.1 ?
C4 C5 H5 . . 120.1 ?
N1 C6 C5 . . 119.7(3) ?
N1 C6 H6 . . 120.2 ?
C5 C6 H6 . . 120.2 ?
C4 C7 C8 . . 117.8(2) ?
C4 C7 H7A . . 107.9 ?
C8 C7 H7A . . 107.9 ?
C4 C7 H7B . . 107.9 ?
C8 C7 H7B . . 107.9 ?
H7A C7 H7B . . 107.2 ?
O1 C8 C7 . . 107.8(2) ?
O1 C8 P2 . . 108.77(16) ?
C7 C8 P2 . . 111.14(17) ?
O1 C8 P1 . . 109.33(16) ?
C7 C8 P1 . . 105.54(16) ?
P2 C8 P1 . . 114.04(13) ?

loop_
_geom_bond_atom_site_label_1
_geom_bond_atom_site_label_2
_geom_bond_site_symmetry_2
_geom_bond_distance
_geom_bond_publ_flag
P1 O7 . 1.5015(19) ?
P1 O6 . 1.535(2) ?
P1 O5 . 1.543(2) ?
P1 C8 . 1.855(2) ?
P2 O2 . 1.5038(19) ?
P2 O3 . 1.5090(19) ?
P2 O4 . 1.563(2) ?
P2 C8 . 1.844(3) ?
O1 C8 . 1.440(3) ?
O1 H1A . 0.806(18) ?
O4 H4A . 0.811(18) ?
O5 H5A . 0.821(19) ?
O6 H6A . 0.81(4) ?
N1 C6 . 1.328(4) ?
N1 C2 . 1.339(4) ?
N1 H2A . 0.815(19) ?
C2 C3 . 1.371(4) ?
C2 H2 . 0.9300 ?
C3 C4 . 1.388(4) ?
C3 H3 . 0.9300 ?
C4 C5 . 1.392(4) ?
C4 C7 . 1.512(3) ?
C5 C6 . 1.379(4) ?
C5 H5 . 0.9300 ?
C6 H6 . 0.9300 ?
C7 C8 . 1.551(3) ?
C7 H7A . 0.9700 ?
C7 H7B . 0.9700 ?

loop_
_geom_hbond_atom_site_label_D
_geom_hbond_atom_site_label_H
_geom_hbond_atom_site_label_A
_geom_hbond_site_symmetry_A
_geom_hbond_distance_DH
_geom_hbond_distance_HA
_geom_hbond_distance_DA
_geom_hbond_angle_DHA
O1 H1A O2 2_645 0.806(18) 2.06(2) 2.816(3) 156(3)
O4 H4A O7 2_645 0.811(18) 1.765(19) 2.574(3) 176(4)
O5 H5A O2 2_645 0.821(19) 1.657(19) 2.477(3) 175(4)
N1 H2A O7 1_655 0.815(19) 1.93(2) 2.741(3) 171(4)
O6 H6A O3 4_565 0.81(4) 1.67(4) 2.476(3) 175(4)

loop_
_cod_related_entry_id
_cod_related_entry_database
_cod_related_entry_code
1 ChemSpider 359638
